data_7023708
loop_
_publ_author_name
'Schmidtendorf, Markus'
'Pape, Tania'
'Hahn, F. Ekkehardt'

_publ_section_title
;
 Molecular rectangles from platinum(ii) and bridging dicarbene,
 diisocyanide and 4,4'-bipyridine ligands.
;
_journal_issue 45
_journal_name_full 'Dalton transactions (Cambridge, England : 2003)'
_journal_page_first 16128
_journal_page_last 16141
_journal_paper_doi 10.1039/c3dt51813b
_journal_volume 42
_journal_year 2013
_chemical_formula_moiety 'C24 H40 N4, 2(Br)'
_chemical_formula_sum 'C24 H40 Br2 N4'
_chemical_formula_weight 544.42
_chemical_name_systematic
;
  ?
;
_space_group_IT_number 14
_symmetry_cell_setting monoclinic
_symmetry_space_group_name_Hall '-P 2ybc'
_symmetry_space_group_name_H-M 'P 1 21/c 1'
_atom_sites_solution_hydrogens geom
_atom_sites_solution_primary direct
_atom_sites_solution_secondary difmap
_audit_creation_method SHELXL-97
_cell_angle_alpha 90.00
_cell_angle_beta 101.306(3)
_cell_angle_gamma 90.00
_cell_formula_units_Z 4
_cell_length_a 11.0896(5)
_cell_length_b 14.1543(7)
_cell_length_c 17.3476(7)
_cell_measurement_reflns_used 900
_cell_measurement_temperature 153(1)
_cell_measurement_theta_max 75
_cell_measurement_theta_min 1
_cell_volume 2670.1(2)
_computing_cell_refinement 'SAINT (Bruker AXS, 2000)'
_computing_data_collection 'SMART (Bruker AXS, 2000)'
_computing_data_reduction 'SAINT,SADABS (Bruker AXS, 2000)'
_computing_molecular_graphics
;
ORTEP3,L.J. Farrugia, J. Appl. Cryst. (1997) 30, 565
;
_computing_structure_refinement
;
SHELXL-97, G. M. Sheldrick, Acta Cryst. (2008) A64, 112-122
;
_computing_structure_solution
;
SHELXS-97 , G. M. Sheldrick, Acta Cryst. (2008) A64, 112-122
;
_diffrn_ambient_temperature 153(2)
_diffrn_detector_area_resol_mean 80
_diffrn_measured_fraction_theta_full 0.973
_diffrn_measured_fraction_theta_max 0.973
_diffrn_measurement_device_type 'CCD area detector'
_diffrn_measurement_method 'Omega and Phi scans'
_diffrn_radiation_monochromator goebel-mirror
_diffrn_radiation_source 'rotating anode'
_diffrn_radiation_type CuK\a
_diffrn_radiation_wavelength 1.54178
_diffrn_reflns_av_R_equivalents 0.0619
_diffrn_reflns_av_sigmaI/netI 0.0733
_diffrn_reflns_limit_h_max 12
_diffrn_reflns_limit_h_min -13
_diffrn_reflns_limit_k_max 17
_diffrn_reflns_limit_k_min -16
_diffrn_reflns_limit_l_max 21
_diffrn_reflns_limit_l_min -20
_diffrn_reflns_number 15352
_diffrn_reflns_theta_full 69.99
_diffrn_reflns_theta_max 69.99
_diffrn_reflns_theta_min 4.06
_exptl_absorpt_coefficient_mu 3.966
_exptl_absorpt_correction_T_max 0.9249
_exptl_absorpt_correction_T_min 0.4030
_exptl_absorpt_correction_type multi-scan
_exptl_absorpt_process_details
;
  Corrections were done with the SADABS program, utilizing the none merged
  raw data obtained from the integration process. Integration and final cell
  refinement were done with SAINT.

  SADABS reports ratio of Tmin/Tmax =  0.581303

;
_exptl_crystal_colour colourless
_exptl_crystal_density_diffrn 1.354
_exptl_crystal_density_method 'not measured'
_exptl_crystal_description 'transparent plates'
_exptl_crystal_F_000 1128
_exptl_crystal_size_max 0.28
_exptl_crystal_size_mid 0.25
_exptl_crystal_size_min 0.02
_refine_diff_density_max 1.241
_refine_diff_density_min -0.830
_refine_diff_density_rms 0.118
_refine_ls_extinction_method none
_refine_ls_goodness_of_fit_ref 1.033
_refine_ls_hydrogen_treatment noref
_refine_ls_matrix_type full
_refine_ls_number_parameters 279
_refine_ls_number_reflns 4924
_refine_ls_number_restraints 0
_refine_ls_restrained_S_all 1.033
_refine_ls_R_factor_all 0.0828
_refine_ls_R_factor_gt 0.0631
_refine_ls_shift/su_max 0.001
_refine_ls_shift/su_mean 0.000
_refine_ls_structure_factor_coef Fsqd
_refine_ls_weighting_details 'calc w=1/[\s^2^(Fo^2^)+(0.0970P)^2^+2.7962P] where P=(Fo^2^+2Fc^2^)/3'
_refine_ls_weighting_scheme calc
_refine_ls_wR_factor_gt 0.1672
_refine_ls_wR_factor_ref 0.1847
_reflns_number_gt 3657
_reflns_number_total 4924
_reflns_threshold_expression >2sigma(I)
_cod_data_source_file c3dt51813b.txt
_cod_data_source_block sad3
_cod_original_sg_symbol_H-M P2(1)/c
_cod_database_code 7023708

loop_
_symmetry_equiv_pos_as_xyz
'x, y, z'
'-x, y+1/2, -z+1/2'
'-x, -y, -z'
'x, -y-1/2, z-1/2'

loop_
_atom_site_label
_atom_site_type_symbol
_atom_site_fract_x
_atom_site_fract_y
_atom_site_fract_z
_atom_site_U_iso_or_equiv
_atom_site_adp_type
_atom_site_occupancy
_atom_site_symmetry_multiplicity
_atom_site_calc_flag
_atom_site_refinement_flags
Br1 Br 0.44492(5) 0.23132(4) 0.17591(3) 0.0522(2) Uani 1 1 d .
C1 C 0.1553(4) 0.3626(3) 0.1338(3) 0.0342(10) Uani 1 1 d .
H1 H 0.2006 0.3221 0.1726 0.041 Uiso 1 1 calc R
N1 N 0.1056(3) 0.4444(3) 0.1484(2) 0.0329(8) Uani 1 1 d .
N2 N 0.1323(4) 0.3454(3) 0.0567(2) 0.0346(8) Uani 1 1 d .
C2 C 0.0463(4) 0.4833(3) 0.0766(2) 0.0313(9) Uani 1 1 d .
C3 C 0.0628(4) 0.4190(3) 0.0183(3) 0.0319(9) Uani 1 1 d .
C4 C 0.0182(4) 0.4328(3) -0.0613(3) 0.0324(10) Uani 1 1 d .
H4 H 0.0304 0.3896 -0.1009 0.039 Uiso 1 1 calc R
C5 C 0.1192(4) 0.4890(3) 0.2261(2) 0.0346(10) Uani 1 1 d .
H5A H 0.1180 0.4393 0.2661 0.042 Uiso 1 1 calc R
H5B H 0.0483 0.5313 0.2264 0.042 Uiso 1 1 calc R
C6 C 0.2374(6) 0.5456(5) 0.2482(3) 0.0646(18) Uani 1 1 d .
H6 H 0.2990 0.4936 0.2616 0.077 Uiso 1 1 calc R
C7 C 0.2829(13) 0.5907(13) 0.1970(6) 0.260(12) Uani 1 1 d .
H7A H 0.2867 0.6582 0.2099 0.390 Uiso 1 1 calc R
H7B H 0.2309 0.5814 0.1449 0.390 Uiso 1 1 calc R
H7C H 0.3659 0.5672 0.1967 0.390 Uiso 1 1 calc R
C8 C 0.2422(6) 0.5892(5) 0.3283(3) 0.072(2) Uani 1 1 d .
H8A H 0.3177 0.6265 0.3430 0.107 Uiso 1 1 calc R
H8B H 0.2414 0.5391 0.3672 0.107 Uiso 1 1 calc R
H8C H 0.1706 0.6303 0.3267 0.107 Uiso 1 1 calc R
C9 C 0.1693(5) 0.2589(3) 0.0197(3) 0.0408(11) Uani 1 1 d .
H9A H 0.2405 0.2300 0.0552 0.049 Uiso 1 1 calc R
H9B H 0.1954 0.2759 -0.0299 0.049 Uiso 1 1 calc R
C10 C 0.0630(8) 0.1857(4) 0.0019(5) 0.083(2) Uani 1 1 d .
H10 H 0.0013 0.2117 -0.0429 0.099 Uiso 1 1 calc R
C11 C 0.1212(9) 0.0982(5) -0.0299(6) 0.105(3) Uani 1 1 d .
H11A H 0.1901 0.0755 0.0100 0.157 Uiso 1 1 calc R
H11B H 0.1510 0.1156 -0.0776 0.157 Uiso 1 1 calc R
H11C H 0.0593 0.0482 -0.0423 0.157 Uiso 1 1 calc R
C12 C 0.0010(8) 0.1661(5) 0.0606(6) 0.112(4) Uani 1 1 d .
H12A H -0.0600 0.1166 0.0431 0.169 Uiso 1 1 calc R
H12B H -0.0408 0.2233 0.0735 0.169 Uiso 1 1 calc R
H12C H 0.0591 0.1445 0.1072 0.169 Uiso 1 1 calc R
Br2 Br 0.89070(5) 0.72558(4) 0.20660(3) 0.0465(2) Uani 1 1 d .
C21 C 0.6089(4) 0.6256(4) 0.1547(3) 0.0401(11) Uani 1 1 d .
H21 H 0.6403 0.6624 0.2000 0.048 Uiso 1 1 calc R
N21 N 0.5711(4) 0.6611(3) 0.0829(2) 0.0403(9) Uani 1 1 d .
N22 N 0.5972(4) 0.5320(3) 0.1550(2) 0.0400(9) Uani 1 1 d .
C22 C 0.5312(5) 0.5857(3) 0.0323(3) 0.0377(10) Uani 1 1 d .
C23 C 0.5476(5) 0.5032(3) 0.0782(3) 0.0392(11) Uani 1 1 d .
C24 C 0.5152(4) 0.4141(3) 0.0484(3) 0.0381(11) Uani 1 1 d .
H24 H 0.5238 0.3585 0.0796 0.046 Uiso 1 1 calc R
C25 C 0.5636(5) 0.7617(3) 0.0639(3) 0.0453(12) Uani 1 1 d .
H25A H 0.5653 0.7700 0.0075 0.054 Uiso 1 1 calc R
H25B H 0.6364 0.7942 0.0947 0.054 Uiso 1 1 calc R
C26 C 0.4467(5) 0.8077(4) 0.0815(4) 0.0536(14) Uani 1 1 d .
H26 H 0.4456 0.7993 0.1386 0.064 Uiso 1 1 calc R
C27 C 0.3310(6) 0.7645(5) 0.0336(4) 0.0677(18) Uani 1 1 d .
H27A H 0.3332 0.7694 -0.0225 0.101 Uiso 1 1 calc R
H27B H 0.2590 0.7983 0.0444 0.101 Uiso 1 1 calc R
H27C H 0.3260 0.6978 0.0479 0.101 Uiso 1 1 calc R
C28 C 0.4527(7) 0.9124(5) 0.0642(5) 0.081(2) Uani 1 1 d .
H28A H 0.5248 0.9401 0.0984 0.122 Uiso 1 1 calc R
H28B H 0.3780 0.9434 0.0738 0.122 Uiso 1 1 calc R
H28C H 0.4591 0.9213 0.0091 0.122 Uiso 1 1 calc R
C29 C 0.6364(5) 0.4718(4) 0.2239(3) 0.0478(13) Uani 1 1 d .
H29A H 0.5845 0.4144 0.2186 0.057 Uiso 1 1 calc R
H29B H 0.6238 0.5061 0.2715 0.057 Uiso 1 1 calc R
C30 C 0.7708(5) 0.4430(5) 0.2343(3) 0.0544(15) Uani 1 1 d .
H30 H 0.8214 0.5017 0.2360 0.065 Uiso 1 1 calc R
C31 C 0.8093(7) 0.3918(6) 0.3128(4) 0.080(2) Uani 1 1 d .
H31A H 0.8003 0.4346 0.3558 0.120 Uiso 1 1 calc R
H31B H 0.8953 0.3719 0.3192 0.120 Uiso 1 1 calc R
H31C H 0.7569 0.3362 0.3138 0.120 Uiso 1 1 calc R
C32 C 0.7971(5) 0.3808(4) 0.1674(4) 0.0593(15) Uani 1 1 d .
H32A H 0.7411 0.3265 0.1605 0.089 Uiso 1 1 calc R
H32B H 0.8823 0.3584 0.1801 0.089 Uiso 1 1 calc R
H32C H 0.7847 0.4176 0.1186 0.089 Uiso 1 1 calc R

loop_
_atom_site_aniso_label
_atom_site_aniso_U_11
_atom_site_aniso_U_22
_atom_site_aniso_U_33
_atom_site_aniso_U_23
_atom_site_aniso_U_13
_atom_site_aniso_U_12
Br1 0.0440(3) 0.0632(4) 0.0490(4) 0.0225(3) 0.0083(3) 0.0054(2)
C1 0.037(2) 0.027(2) 0.036(2) 0.0077(19) 0.002(2) 0.0029(18)
N1 0.038(2) 0.0296(19) 0.0285(19) 0.0018(16) 0.0007(16) 0.0005(15)
N2 0.043(2) 0.0267(18) 0.035(2) 0.0019(16) 0.0077(17) 0.0042(16)
C2 0.036(2) 0.030(2) 0.027(2) 0.0006(18) 0.0037(18) -0.0003(18)
C3 0.036(2) 0.029(2) 0.031(2) 0.0001(18) 0.0051(19) -0.0009(17)
C4 0.044(2) 0.025(2) 0.028(2) -0.0031(18) 0.0077(19) 0.0009(18)
C5 0.040(2) 0.037(2) 0.026(2) 0.0030(19) 0.0040(19) -0.0009(19)
C6 0.067(4) 0.086(5) 0.043(3) -0.023(3) 0.016(3) -0.040(4)
C7 0.258(16) 0.44(3) 0.116(8) -0.159(13) 0.118(10) -0.285(18)
C8 0.080(4) 0.086(5) 0.048(3) -0.021(3) 0.012(3) -0.035(4)
C9 0.050(3) 0.031(2) 0.041(3) 0.001(2) 0.011(2) 0.012(2)
C10 0.123(6) 0.037(3) 0.105(6) -0.014(4) 0.063(5) -0.010(4)
C11 0.153(8) 0.035(3) 0.151(8) -0.023(4) 0.089(7) -0.010(4)
C12 0.103(6) 0.061(5) 0.197(10) -0.051(6) 0.086(7) -0.031(4)
Br2 0.0513(4) 0.0450(4) 0.0440(3) -0.0137(2) 0.0110(3) -0.0018(2)
C21 0.044(3) 0.042(3) 0.033(2) -0.008(2) 0.004(2) -0.004(2)
N21 0.048(2) 0.033(2) 0.039(2) -0.0029(18) 0.0063(18) -0.0018(17)
N22 0.048(2) 0.041(2) 0.0287(19) -0.0010(17) 0.0034(17) -0.0009(18)
C22 0.050(3) 0.032(2) 0.032(2) -0.0033(19) 0.009(2) 0.002(2)
C23 0.050(3) 0.038(3) 0.029(2) -0.002(2) 0.006(2) 0.000(2)
C24 0.049(3) 0.033(2) 0.031(2) 0.0037(19) 0.004(2) -0.002(2)
C25 0.050(3) 0.032(2) 0.053(3) -0.004(2) 0.007(3) -0.004(2)
C26 0.062(3) 0.046(3) 0.055(3) 0.001(3) 0.016(3) 0.006(3)
C27 0.056(4) 0.077(5) 0.070(4) -0.015(4) 0.013(3) 0.007(3)
C28 0.101(6) 0.052(4) 0.091(5) 0.011(4) 0.019(4) 0.015(4)
C29 0.065(3) 0.046(3) 0.030(2) 0.002(2) 0.004(2) -0.003(3)
C30 0.054(3) 0.055(4) 0.046(3) 0.006(3) -0.010(3) 0.001(3)
C31 0.081(5) 0.099(6) 0.053(4) 0.020(4) -0.002(3) 0.021(4)
C32 0.051(3) 0.059(4) 0.066(4) -0.003(3) 0.008(3) 0.000(3)

loop_
_atom_type_symbol
_atom_type_description
_atom_type_scat_dispersion_real
_atom_type_scat_dispersion_imag
_atom_type_scat_source
C C 0.0181 0.0091 'International Tables Vol C Tables 4.2.6.8 and 6.1.1.4'
H H 0.0000 0.0000 'International Tables Vol C Tables 4.2.6.8 and 6.1.1.4'
N N 0.0311 0.0180 'International Tables Vol C Tables 4.2.6.8 and 6.1.1.4'
Br Br -0.6763 1.2805 'International Tables Vol C Tables 4.2.6.8 and 6.1.1.4'

loop_
_geom_angle_atom_site_label_1
_geom_angle_atom_site_label_2
_geom_angle_atom_site_label_3
_geom_angle
_geom_angle_site_symmetry_1
_geom_angle_site_symmetry_3
N1 C1 N2 110.2(4) . .
C1 N1 C2 108.2(4) . .
C1 N1 C5 125.3(4) . .
C2 N1 C5 126.4(4) . .
C1 N2 C3 108.8(4) . .
C1 N2 C9 124.9(4) . .
C3 N2 C9 126.2(4) . .
C4 C2 C3 123.7(4) 3_565 .
C4 C2 N1 129.9(4) 3_565 .
C3 C2 N1 106.4(4) . .
N2 C3 C4 129.9(4) . .
N2 C3 C2 106.3(4) . .
C4 C3 C2 123.8(4) . .
C2 C4 C3 112.5(4) 3_565 .
N1 C5 C6 112.7(4) . .
C7 C6 C8 119.2(7) . .
C7 C6 C5 121.9(7) . .
C8 C6 C5 108.6(5) . .
N2 C9 C10 112.0(4) . .
C12 C10 C11 114.2(6) . .
C12 C10 C9 117.5(7) . .
C11 C10 C9 104.6(6) . .
N22 C21 N21 111.4(4) . .
C21 N21 C22 107.6(4) . .
C21 N21 C25 124.8(4) . .
C22 N21 C25 127.4(4) . .
C21 N22 C23 107.9(4) . .
C21 N22 C29 124.7(4) . .
C23 N22 C29 127.3(4) . .
C24 C22 N21 129.6(4) 3_665 .
C24 C22 C23 123.5(4) 3_665 .
N21 C22 C23 106.8(4) . .
C24 C23 N22 130.4(4) . .
C24 C23 C22 123.3(4) . .
N22 C23 C22 106.2(4) . .
C23 C24 C22 113.1(4) . 3_665
N21 C25 C26 112.5(4) . .
C27 C26 C28 110.5(6) . .
C27 C26 C25 112.2(5) . .
C28 C26 C25 107.7(5) . .
N22 C29 C30 112.3(4) . .
C29 C30 C31 109.2(5) . .
C29 C30 C32 113.1(4) . .
C31 C30 C32 110.0(6) . .

loop_
_geom_bond_atom_site_label_1
_geom_bond_atom_site_label_2
_geom_bond_distance
_geom_bond_site_symmetry_2
C1 N1 1.328(6) .
C1 N2 1.334(6) .
N1 C2 1.401(5) .
N1 C5 1.469(5) .
N2 C3 1.386(6) .
N2 C9 1.476(6) .
C2 C4 1.385(6) 3_565
C2 C3 1.399(6) .
C3 C4 1.387(6) .
C4 C2 1.385(6) 3_565
C5 C6 1.520(7) .
C6 C7 1.275(12) .
C6 C8 1.513(8) .
C9 C10 1.554(9) .
C10 C12 1.364(10) .
C10 C11 1.547(9) .
C21 N22 1.331(6) .
C21 N21 1.333(6) .
N21 C22 1.397(6) .
N21 C25 1.460(6) .
N22 C23 1.399(6) .
N22 C29 1.463(6) .
C22 C24 1.394(6) 3_665
C22 C23 1.405(7) .
C23 C24 1.383(7) .
C24 C22 1.394(6) 3_665
C25 C26 1.533(8) .
C26 C27 1.514(9) .
C26 C28 1.517(9) .
C29 C30 1.522(8) .
C30 C31 1.528(8) .
C30 C32 1.530(8) .
